data_7112842
loop_
_publ_author_name
'Pedrido, Rosa'
'V\'azquez L\'opez, Miguel'
'Sorace, Lorenzo'
'Gonz\'alez-Noya, Ana M'
'Cwiklinska, Magdalena'
'Su\'arez-G\'omez, Vanesa'
'Zaragoza, Guillermo'
'Bermejo, Manuel R.'

_publ_section_title
;
 The coordination preferences of metal centres modulate superexchange
 coupling interactions in a metallo-supramolecular helical assembly.
;
_journal_issue 26
_journal_name_full 'Chemical communications (Cambridge, England)'
_journal_page_first 4797
_journal_page_last 4799
_journal_paper_doi 10.1039/c0cc00338g
_journal_volume 46
_journal_year 2010
_chemical_compound_source 'synthesis as described'
_chemical_formula_moiety 'C54 H54 Cu2 N10 O12, 2(H2 O)'
_chemical_formula_sum 'C54 H58 Cu2 N10 O14'
_chemical_formula_weight 1198.18
_chemical_name_systematic
;
?
;
_space_group_IT_number 2
_symmetry_cell_setting triclinic
_symmetry_Int_Tables_number 2
_symmetry_space_group_name_Hall '-P 1'
_symmetry_space_group_name_H-M 'P -1'
_atom_sites_solution_hydrogens geom
_atom_sites_solution_primary direct
_atom_sites_solution_secondary difmap
_audit_conform_dict_location ftp://ftp.iucr.org/pub/cif_core.dic
_audit_conform_dict_name cif_core.dic
_audit_conform_dict_version 2.3
_audit_creation_date 2010-04-20T13:21:18-00:00
_audit_creation_method 'WinGX routine CIF_UPDATE'
_cell_angle_alpha 106.876(4)
_cell_angle_beta 111.615(4)
_cell_angle_gamma 97.038(4)
_cell_formula_units_Z 2
_cell_length_a 13.648(3)
_cell_length_b 14.042(3)
_cell_length_c 16.315(4)
_cell_measurement_reflns_used 871
_cell_measurement_temperature 293(2)
_cell_measurement_theta_max 26.32
_cell_measurement_theta_min 2.62
_cell_measurement_wavelength 0.71073
_cell_volume 2687.5(11)
_computing_cell_refinement "'BRUKER Smart"
_computing_data_collection "'BRUKER Smart"
_computing_data_reduction "'BRUKER Saint"
_computing_molecular_graphics 'Ortep-3 for Windows (Farrugia, 1997)'
_computing_publication_material 'WinGX publication routines (Farrugia, 1999)'
_computing_structure_refinement 'SHELXL-97 (Sheldrick, 2008)'
_computing_structure_solution 'SIR97 (Altomare et all, 1999)'
_diffrn_ambient_temperature 293(2)
_diffrn_measured_fraction_theta_full 0.937
_diffrn_measured_fraction_theta_max 0.937
_diffrn_measurement_device_type 'Smart-CCD-1000 BRUKER'
_diffrn_measurement_method 'omega scans'
_diffrn_radiation_monochromator graphite
_diffrn_radiation_probe x-ray
_diffrn_radiation_source 'fine-focus sealed tube'
_diffrn_radiation_type MoK\a
_diffrn_radiation_wavelength 0.7107
_diffrn_reflns_av_R_equivalents 0.0875
_diffrn_reflns_av_unetI/netI 0.0855
_diffrn_reflns_limit_h_max 14
_diffrn_reflns_limit_h_min -16
_diffrn_reflns_limit_k_max 16
_diffrn_reflns_limit_k_min -16
_diffrn_reflns_limit_l_max 19
_diffrn_reflns_limit_l_min 0
_diffrn_reflns_number 19142
_diffrn_reflns_theta_full 25.35
_diffrn_reflns_theta_max 25.35
_diffrn_reflns_theta_min 1.44
_exptl_absorpt_coefficient_mu 0.868
_exptl_absorpt_correction_T_max 0.816
_exptl_absorpt_correction_T_min 0.361
_exptl_absorpt_correction_type multi-scan
_exptl_absorpt_process_details 'BRUKER SADABS'
_exptl_crystal_colour colourless
_exptl_crystal_density_diffrn 1.481
_exptl_crystal_density_method 'not measured'
_exptl_crystal_description prism
_exptl_crystal_F_000 1244
_exptl_crystal_size_max 0.75
_exptl_crystal_size_mid 0.38
_exptl_crystal_size_min 0.32
_refine_diff_density_max 1.155
_refine_diff_density_min -1.362
_refine_diff_density_rms 0.118
_refine_ls_extinction_method none
_refine_ls_goodness_of_fit_ref 1.099
_refine_ls_hydrogen_treatment mixed
_refine_ls_matrix_type full
_refine_ls_number_parameters 805
_refine_ls_number_reflns 9217
_refine_ls_number_restraints 37
_refine_ls_restrained_S_all 1.098
_refine_ls_R_factor_all 0.177
_refine_ls_R_factor_gt 0.0823
_refine_ls_shift/su_max 0.001
_refine_ls_shift/su_mean 0
_refine_ls_structure_factor_coef Fsqd
_refine_ls_weighting_details 'calc w=1/[\s^2^(Fo^2^)+(0.0376P)^2^+27.4304P] where P=(Fo^2^+2Fc^2^)/3'
_refine_ls_weighting_scheme calc
_refine_ls_wR_factor_gt 0.1669
_refine_ls_wR_factor_ref 0.2282
_reflns_number_gt 5100
_reflns_number_total 9217
_reflns_threshold_expression >2\s(I)
_cod_data_source_file c0cc00338g.txt
_cod_data_source_block be12rp1n
_cod_database_code 7112842

loop_
_symmetry_equiv_pos_as_xyz
'x, y, z'
'-x, -y, -z'

loop_
_atom_site_label
_atom_site_type_symbol
_atom_site_fract_x
_atom_site_fract_y
_atom_site_fract_z
_atom_site_U_iso_or_equiv
_atom_site_adp_type
_atom_site_occupancy
_atom_site_symmetry_multiplicity
_atom_site_calc_flag
_atom_site_refinement_flags
_atom_site_disorder_assembly
_atom_site_disorder_group
C1 C -0.095(13) 0.050(10) 0.348(4) 0.101(18) Uani 0.5 1 d PD A 1
H1A H -0.1312 0.0697 0.2951 0.152 Uiso 0.5 1 calc PR A 1
H1B H -0.1354 -0.0165 0.3379 0.152 Uiso 0.5 1 calc PR A 1
H1C H -0.0227 0.0484 0.3554 0.152 Uiso 0.5 1 calc PR A 1
C1B C -0.066(13) 0.042(10) 0.374(5) 0.101(18) Uani 0.5 1 d PD A 2
H1D H -0.0306 0.0689 0.341 0.152 Uiso 0.5 1 calc PR A 2
H1E H -0.132 -0.0092 0.3289 0.152 Uiso 0.5 1 calc PR A 2
H1F H -0.0181 0.0121 0.4126 0.152 Uiso 0.5 1 calc PR A 2
C2 C -0.0289(9) 0.2232(10) 0.4656(9) 0.065(3) Uani 1 1 d . A .
C3 C -0.0110(9) 0.2837(10) 0.5545(8) 0.067(3) Uani 1 1 d . . .
H3 H -0.0428 0.2577 0.5877 0.08 Uiso 1 1 calc R . .
C4 C 0.0550(8) 0.3846(9) 0.5960(8) 0.060(3) Uani 1 1 d . . .
H4 H 0.0686 0.425 0.6574 0.072 Uiso 1 1 calc R . .
C5 C 0.1004(8) 0.4244(9) 0.5449(8) 0.054(3) Uani 1 1 d . . .
C6 C 0.0766(9) 0.3650(10) 0.4551(9) 0.066(3) Uani 1 1 d . . .
H6 H 0.1044 0.3921 0.4201 0.079 Uiso 1 1 calc R . .
C7 C 0.0123(10) 0.2650(10) 0.4137(9) 0.069(3) Uani 1 1 d . . .
H7 H -0.0034 0.2259 0.3515 0.083 Uiso 1 1 calc R . .
C8 C 0.1723(8) 0.5311(9) 0.5915(8) 0.059(3) Uani 1 1 d . B .
H8A H 0.1394 0.5727 0.5563 0.071 Uiso 1 1 calc R . .
H8B H 0.1766 0.5602 0.6547 0.071 Uiso 1 1 calc R . .
C10 C 0.2818(9) 0.3659(9) 0.8298(9) 0.065(3) Uani 1 1 d . . .
H10A H 0.2822 0.4029 0.8895 0.097 Uiso 1 1 calc R . .
H10B H 0.2672 0.2936 0.8186 0.097 Uiso 1 1 calc R . .
H10C H 0.2261 0.3782 0.7802 0.097 Uiso 1 1 calc R . .
C11 C 0.3906(8) 0.4019(7) 0.8314(7) 0.041(2) Uani 1 1 d . . .
C12 C 0.4917(8) 0.3851(6) 0.8932(6) 0.037(2) Uani 1 1 d . . .
C13 C 0.5029(9) 0.3673(7) 0.9735(7) 0.047(3) Uani 1 1 d . . .
H13 H 0.4439 0.3587 0.9886 0.056 Uiso 1 1 calc R . .
C14 C 0.6055(10) 0.3622(8) 1.0328(7) 0.059(3) Uani 1 1 d . . .
H14 H 0.6156 0.3516 1.0888 0.071 Uiso 1 1 calc R . .
C15 C 0.6898(9) 0.3727(8) 1.0082(7) 0.048(3) Uani 1 1 d . . .
H15 H 0.759 0.3726 1.0482 0.058 Uiso 1 1 calc R . .
C16 C 0.6706(8) 0.3837(7) 0.9212(6) 0.035(2) Uani 1 1 d . . .
C17 C 0.8713(8) 0.4241(8) 0.9415(7) 0.052(3) Uani 1 1 d . . .
H17A H 0.9116 0.3727 0.9422 0.078 Uiso 1 1 calc R . .
H17B H 0.8819 0.4618 1.0048 0.078 Uiso 1 1 calc R . .
H17C H 0.8964 0.4705 0.9161 0.078 Uiso 1 1 calc R . .
C18 C 0.7513(7) 0.3725(6) 0.8805(6) 0.033(2) Uani 1 1 d . . .
C19 C 0.7247(8) 0.2120(7) 0.6687(6) 0.035(2) Uani 1 1 d . B .
C20 C 0.7310(8) 0.1017(7) 0.5293(7) 0.044(2) Uani 1 1 d . B .
H20A H 0.6989 0.044 0.5406 0.053 Uiso 1 1 calc R . .
H20B H 0.7858 0.0824 0.5079 0.053 Uiso 1 1 calc R . .
C21 C 0.6447(8) 0.1212(7) 0.4532(6) 0.039(2) Uani 1 1 d . . .
C22 C 0.6695(9) 0.1950(8) 0.4173(7) 0.052(3) Uani 1 1 d . . .
H22 H 0.7403 0.2363 0.4442 0.063 Uiso 1 1 calc R . .
C23 C 0.5895(10) 0.2071(8) 0.3419(8) 0.055(3) Uani 1 1 d . . .
H23 H 0.606 0.2585 0.3201 0.066 Uiso 1 1 calc R . .
C24 C 0.4865(10) 0.1441(8) 0.2993(8) 0.060(3) Uani 1 1 d . . .
C25 C 0.4607(10) 0.0721(8) 0.3343(8) 0.060(3) Uani 1 1 d . . .
H25 H 0.3898 0.031 0.3071 0.072 Uiso 1 1 calc R . .
C26 C 0.5386(9) 0.0606(8) 0.4087(7) 0.053(3) Uani 1 1 d . . .
H26 H 0.5201 0.0102 0.4307 0.063 Uiso 1 1 calc R . .
C27 C 0.4235(13) 0.2205(10) 0.1831(10) 0.097(5) Uani 1 1 d . . .
H27A H 0.4469 0.2889 0.2293 0.145 Uiso 1 1 calc R . .
H27B H 0.3585 0.2141 0.1296 0.145 Uiso 1 1 calc R . .
H27C H 0.48 0.2073 0.1629 0.145 Uiso 1 1 calc R . .
C28 C 1.1414(12) 1.2062(9) 1.2217(9) 0.090(5) Uani 1 1 d . . .
H28A H 1.144 1.1825 1.1613 0.135 Uiso 1 1 calc R . .
H28B H 1.2021 1.2646 1.2645 0.135 Uiso 1 1 calc R . .
H28C H 1.0746 1.2257 1.2144 0.135 Uiso 1 1 calc R . .
C29 C 1.0721(8) 1.0332(7) 1.2037(7) 0.044(2) Uani 1 1 d . . .
C30 C 1.0836(9) 0.9541(8) 1.2380(7) 0.054(3) Uani 1 1 d . . .
H30 H 1.1411 0.9652 1.2956 0.064 Uiso 1 1 calc R . .
C31 C 1.0099(9) 0.8587(7) 1.1870(7) 0.054(3) Uani 1 1 d . . .
H31 H 1.0189 0.8062 1.211 0.064 Uiso 1 1 calc R . .
C32 C 0.9234(8) 0.8390(7) 1.1017(7) 0.043(2) Uani 1 1 d . . .
C33 C 0.9137(9) 0.9189(8) 1.0689(7) 0.060(3) Uani 1 1 d . . .
H33 H 0.8561 0.9074 1.0112 0.072 Uiso 1 1 calc R . .
C34 C 0.9859(9) 1.0153(8) 1.1182(7) 0.057(3) Uani 1 1 d . . .
H34 H 0.9765 1.0677 1.0942 0.068 Uiso 1 1 calc R . .
C35 C 0.8413(9) 0.7386(7) 1.0493(6) 0.051(3) Uani 1 1 d . . .
H35A H 0.8588 0.6932 1.0844 0.062 Uiso 1 1 calc R . .
H35B H 0.7698 0.7482 1.0422 0.062 Uiso 1 1 calc R . .
C36 C 0.7502(8) 0.6211(7) 0.8898(6) 0.039(2) Uani 1 1 d . . .
C37 C 0.7666(8) 0.4723(8) 0.6404(7) 0.047(3) Uani 1 1 d . . .
H37A H 0.7884 0.5445 0.6525 0.071 Uiso 1 1 calc R . .
H37B H 0.7449 0.4337 0.5746 0.071 Uiso 1 1 calc R . .
H37C H 0.8268 0.452 0.6782 0.071 Uiso 1 1 calc R . .
C38 C 0.6717(7) 0.4513(6) 0.6654(6) 0.0305(19) Uani 1 1 d . . .
C39 C 0.5673(7) 0.3804(6) 0.5902(6) 0.0310(19) Uani 1 1 d . . .
C40 C 0.5279(8) 0.3832(7) 0.4988(6) 0.041(2) Uani 1 1 d . . .
H40 H 0.5725 0.4203 0.4811 0.05 Uiso 1 1 calc R . .
C41 C 0.4226(9) 0.3301(8) 0.4359(7) 0.053(3) Uani 1 1 d . . .
H41 H 0.3943 0.3323 0.3754 0.063 Uiso 1 1 calc R . .
C42 C 0.3590(8) 0.2735(7) 0.4632(6) 0.046(2) Uani 1 1 d . . .
H42 H 0.2872 0.238 0.4216 0.055 Uiso 1 1 calc R . .
C43 C 0.4031(8) 0.2700(6) 0.5527(6) 0.037(2) Uani 1 1 d . . .
C44 C 0.2203(8) 0.1676(9) 0.5356(9) 0.070(4) Uani 1 1 d . . .
H44A H 0.1953 0.1309 0.5684 0.106 Uiso 1 1 calc R . .
H44B H 0.1997 0.1222 0.4719 0.106 Uiso 1 1 calc R . .
H44C H 0.188 0.2245 0.5346 0.106 Uiso 1 1 calc R . .
C45 C 0.3422(8) 0.2072(7) 0.5855(7) 0.042(2) Uani 1 1 d . B .
C54 C 0.1936(12) -0.1477(10) 1.0762(10) 0.088(5) Uani 1 1 d . . .
H54A H 0.2682 -0.1374 1.1185 0.131 Uiso 1 1 calc R . .
H54B H 0.1468 -0.1924 1.0891 0.131 Uiso 1 1 calc R . .
H54C H 0.1755 -0.0826 1.0854 0.131 Uiso 1 1 calc R . .
N2 N 0.4043(6) 0.4496(5) 0.7778(5) 0.0371(18) Uani 1 1 d . B .
N3 N 0.5748(6) 0.3936(5) 0.8669(5) 0.0302(17) Uani 1 1 d . B .
N4 N 0.7107(6) 0.3104(5) 0.7935(5) 0.0308(16) Uani 1 1 d . . .
N5 N 0.7805(6) 0.2924(6) 0.7502(5) 0.0368(18) Uani 1 1 d . . .
N6 N 0.7652(6) 0.5723(6) 0.8138(5) 0.0369(18) Uani 1 1 d D . .
N7 N 0.6717(6) 0.5002(5) 0.7449(5) 0.0310(16) Uani 1 1 d . B .
N8 N 0.5082(6) 0.3232(5) 0.6172(5) 0.0272(16) Uani 1 1 d . . .
N9 N 0.4018(6) 0.1879(5) 0.6566(5) 0.0365(18) Uani 1 1 d . . .
O1 O -0.0906(8) 0.1243(8) 0.4325(7) 0.094(3) Uani 1 1 d D . .
O4 O 0.6287(5) 0.1592(4) 0.6350(4) 0.0413(16) Uani 1 1 d . . .
O5 O 0.7845(5) 0.1904(5) 0.6187(4) 0.0445(16) Uani 1 1 d . . .
O6 O 0.4019(8) 0.1489(6) 0.2230(6) 0.086(3) Uani 1 1 d . . .
O7 O 1.1466(6) 1.1258(5) 1.2588(5) 0.068(2) Uani 1 1 d . . .
O8 O 0.8400(5) 0.6930(5) 0.9571(4) 0.0484(17) Uani 1 1 d . . .
O9 O 0.6630(5) 0.6058(5) 0.9006(4) 0.0409(15) Uani 1 1 d . B .
O12 O 0.1789(6) -0.1934(6) 0.9808(6) 0.065(2) Uani 1 1 d . . .
O13 O 0.9967(6) 0.6159(7) 0.8432(6) 0.072(2) Uani 1 1 d D . .
H13A H 1.044(9) 0.668(8) 0.891(8) 0.108 Uiso 1 1 d D . .
H13B H 0.934(6) 0.594(10) 0.833(9) 0.108 Uiso 1 1 d D . .
O14 O 0.0134(7) 0.3988(8) 0.7978(7) 0.078(3) Uani 1 1 d D . .
H14A H -0.042(12) 0.367(12) 0.798(11) 0.116 Uiso 1 1 d . . .
H14B H 0.006(12) 0.466(7) 0.810(10) 0.116 Uiso 1 1 d D . .
Cu2 Cu 0.55631(9) 0.24157(8) 0.71846(8) 0.0369(3) Uani 1 1 d . B .
Cu1 Cu 0.54270(9) 0.47919(8) 0.77153(8) 0.0342(3) Uani 1 1 d . . .
N1 N 0.3169(6) 0.4718(6) 0.7157(5) 0.0410(19) Uani 1 1 d D . .
C9 C 0.3545(7) 0.5108(6) 0.6651(6) 0.034(2) Uani 1 1 d D B .
O3 O 0.4503(5) 0.5255(5) 0.6708(4) 0.0412(15) Uani 1 1 d D B .
O2 O 0.2835(5) 0.5374(5) 0.5981(5) 0.0497(17) Uani 1 1 d D . .
N10 N 0.3409(15) 0.1324(19) 0.6839(14) 0.035(3) Uani 0.5 1 d PDU B 1
C46 C 0.4185(15) 0.126(5) 0.760(4) 0.031(6) Uani 0.5 1 d PD B 1
O10 O 0.5200(12) 0.1605(19) 0.7934(15) 0.032(2) Uani 0.5 1 d PDU B 1
O11 O 0.3781(18) 0.073(2) 0.803(2) 0.055(5) Uani 0.5 1 d PD B 1
C47 C 0.4496(17) 0.0389(14) 0.8700(17) 0.048(5) Uani 0.5 1 d P B 1
H47A H 0.5028 0.0974 0.924 0.057 Uiso 0.5 1 calc PR B 1
H47B H 0.4883 -0.0031 0.8415 0.057 Uiso 0.5 1 calc PR B 1
C48 C 0.3831(16) -0.0229(14) 0.9009(13) 0.033(4) Uani 0.5 1 d P B 1
C49 C 0.301(2) -0.113(2) 0.832(2) 0.049(7) Uani 0.5 1 d P B 1
H49 H 0.2905 -0.1332 0.7687 0.058 Uiso 0.5 1 calc PR B 1
C50 C 0.238(5) -0.169(5) 0.860(6) 0.051(7) Uani 0.5 1 d P B 1
H50 H 0.1908 -0.2324 0.8155 0.062 Uiso 0.5 1 calc PR B 1
C51 C 0.2382(9) -0.1387(8) 0.9500(7) 0.048(3) Uani 1 1 d . . .
C52 C 0.331(3) -0.053(3) 1.018(3) 0.060(10) Uani 0.5 1 d P B 1
H52 H 0.3467 -0.0351 1.0815 0.072 Uiso 0.5 1 calc PR B 1
C53 C 0.396(2) 0.0018(17) 0.9907(17) 0.058(6) Uani 0.5 1 d P B 1
H53 H 0.4512 0.0589 1.0371 0.07 Uiso 0.5 1 calc PR B 1
N10B N 0.3672(15) 0.1331(19) 0.7068(15) 0.035(3) Uani 0.5 1 d PD B 2
C46B C 0.4511(15) 0.121(5) 0.774(4) 0.031(6) Uani 0.5 1 d PD B 2
O10B O 0.5509(12) 0.1656(18) 0.8071(15) 0.032(2) Uani 0.5 1 d PD B 2
O11B O 0.4242(18) 0.065(2) 0.821(2) 0.055(5) Uani 0.5 1 d PD B 2
C47B C 0.3161(19) 0.0126(18) 0.7844(14) 0.051(5) Uani 0.5 1 d P B 2
H47C H 0.2945 -0.0363 0.7211 0.062 Uiso 0.5 1 calc PR B 2
H47D H 0.2709 0.0608 0.7802 0.062 Uiso 0.5 1 calc PR B 2
C48B C 0.298(2) -0.046(2) 0.8481(18) 0.052(6) Uani 0.5 1 d P B 2
C49B C 0.241(3) -0.148(2) 0.806(2) 0.067(9) Uani 0.5 1 d P B 2
H49B H 0.2266 -0.185 0.7439 0.081 Uiso 0.5 1 calc PR B 2
C50B C 0.206(5) -0.192(5) 0.856(6) 0.051(7) Uani 0.5 1 d P B 2
H50B H 0.1603 -0.2586 0.8267 0.062 Uiso 0.5 1 calc PR B 2
C52B C 0.289(3) -0.039(3) 0.994(3) 0.046(8) Uani 0.5 1 d P B 2
H52B H 0.302 -0.0032 1.0568 0.055 Uiso 0.5 1 calc PR B 2
C53B C 0.321(2) 0.0109(17) 0.9399(18) 0.056(6) Uani 0.5 1 d P B 2
H53B H 0.3574 0.0805 0.9662 0.068 Uiso 0.5 1 calc PR B 2

loop_
_atom_site_aniso_label
_atom_site_aniso_U_11
_atom_site_aniso_U_22
_atom_site_aniso_U_33
_atom_site_aniso_U_23
_atom_site_aniso_U_13
_atom_site_aniso_U_12
C1 0.10(7) 0.08(2) 0.13(3) 0.04(3) 0.05(5) 0.01(2)
C1B 0.10(7) 0.08(2) 0.13(3) 0.04(3) 0.05(5) 0.01(2)
C2 0.045(7) 0.075(9) 0.079(9) 0.026(7) 0.034(6) 0.007(6)
C3 0.044(7) 0.092(9) 0.065(8) 0.024(7) 0.030(6) 0.007(7)
C4 0.042(6) 0.075(8) 0.058(7) 0.017(6) 0.023(6) 0.005(6)
C5 0.034(6) 0.075(8) 0.065(8) 0.033(6) 0.025(6) 0.019(6)
C6 0.056(7) 0.097(10) 0.068(8) 0.049(8) 0.036(7) 0.022(7)
C7 0.060(8) 0.092(10) 0.060(8) 0.024(7) 0.032(7) 0.017(7)
C8 0.035(6) 0.077(8) 0.078(8) 0.041(7) 0.022(6) 0.028(6)
C10 0.059(7) 0.082(8) 0.092(9) 0.052(7) 0.058(7) 0.018(6)
C11 0.052(6) 0.040(5) 0.044(6) 0.017(5) 0.033(5) 0.011(5)
C12 0.056(6) 0.029(5) 0.039(5) 0.019(4) 0.029(5) 0.014(4)
C13 0.073(7) 0.049(6) 0.046(6) 0.028(5) 0.041(6) 0.030(6)
C14 0.110(10) 0.063(7) 0.047(6) 0.037(6) 0.059(7) 0.044(7)
C15 0.062(7) 0.057(6) 0.036(6) 0.023(5) 0.024(5) 0.025(6)
C16 0.049(6) 0.038(5) 0.029(5) 0.016(4) 0.022(4) 0.023(5)
C17 0.055(7) 0.049(6) 0.039(6) 0.010(5) 0.015(5) 0.002(5)
C18 0.045(5) 0.028(5) 0.033(5) 0.018(4) 0.018(4) 0.010(4)
C19 0.054(6) 0.034(5) 0.040(5) 0.024(4) 0.032(5) 0.022(5)
C20 0.062(7) 0.037(5) 0.047(6) 0.017(5) 0.035(5) 0.019(5)
C21 0.048(6) 0.036(5) 0.032(5) 0.005(4) 0.024(5) 0.007(5)
C22 0.056(7) 0.046(6) 0.054(7) 0.013(5) 0.029(6) 0.006(5)
C23 0.083(9) 0.042(6) 0.052(7) 0.026(5) 0.035(7) 0.020(6)
C24 0.073(8) 0.045(7) 0.039(6) -0.003(5) 0.012(6) 0.018(6)
C25 0.072(8) 0.038(6) 0.054(7) 0.005(5) 0.027(7) -0.006(6)
C26 0.074(8) 0.038(6) 0.044(6) 0.010(5) 0.031(6) 0.001(6)
C27 0.131(14) 0.061(9) 0.075(10) 0.025(8) 0.019(9) 0.027(9)
C28 0.105(11) 0.054(8) 0.069(9) 0.024(7) 0.004(8) -0.017(8)
C29 0.051(6) 0.035(5) 0.037(6) 0.008(4) 0.015(5) 0.006(5)
C30 0.062(7) 0.045(6) 0.037(6) 0.011(5) 0.008(5) 0.005(5)
C31 0.079(8) 0.034(6) 0.039(6) 0.006(5) 0.022(6) 0.009(6)
C32 0.052(6) 0.044(6) 0.037(6) 0.014(5) 0.024(5) 0.006(5)
C33 0.061(7) 0.051(7) 0.039(6) 0.009(5) -0.001(5) 0.001(6)
C34 0.071(8) 0.044(6) 0.041(6) 0.015(5) 0.011(6) 0.010(6)
C35 0.066(7) 0.046(6) 0.033(5) 0.008(5) 0.024(5) -0.009(5)
C36 0.049(6) 0.030(5) 0.035(5) 0.011(4) 0.019(5) 0.003(5)
C37 0.050(6) 0.056(6) 0.039(6) 0.014(5) 0.028(5) 0.003(5)
C38 0.032(5) 0.025(4) 0.039(5) 0.014(4) 0.019(4) 0.004(4)
C39 0.045(5) 0.030(5) 0.026(5) 0.011(4) 0.022(4) 0.013(4)
C40 0.059(7) 0.038(5) 0.041(6) 0.022(5) 0.029(5) 0.014(5)
C41 0.064(7) 0.061(7) 0.035(6) 0.026(5) 0.017(5) 0.012(6)
C42 0.051(6) 0.042(6) 0.032(5) 0.013(5) 0.006(5) 0.007(5)
C43 0.047(6) 0.029(5) 0.032(5) 0.008(4) 0.019(5) 0.003(4)
C44 0.034(6) 0.079(9) 0.085(9) 0.038(7) 0.010(6) -0.003(6)
C45 0.045(6) 0.038(5) 0.049(6) 0.019(5) 0.025(5) 0.011(5)
C54 0.125(12) 0.101(10) 0.117(12) 0.074(9) 0.100(11) 0.060(9)
N2 0.047(5) 0.034(4) 0.043(5) 0.013(4) 0.030(4) 0.016(4)
N3 0.059(5) 0.015(3) 0.028(4) 0.009(3) 0.030(4) 0.006(3)
N4 0.050(5) 0.026(4) 0.028(4) 0.014(3) 0.025(4) 0.017(3)
N5 0.041(4) 0.044(5) 0.034(4) 0.018(4) 0.020(4) 0.017(4)
N6 0.040(4) 0.040(4) 0.030(4) 0.009(4) 0.019(4) 0.004(4)
N7 0.049(5) 0.017(3) 0.031(4) 0.008(3) 0.022(4) 0.005(3)
N8 0.045(4) 0.017(3) 0.024(4) 0.008(3) 0.019(3) 0.009(3)
N9 0.048(5) 0.030(4) 0.035(4) 0.012(3) 0.022(4) 0.006(4)
O1 0.084(7) 0.092(7) 0.105(8) 0.020(6) 0.062(6) -0.007(6)
O4 0.050(4) 0.036(4) 0.046(4) 0.009(3) 0.034(3) 0.007(3)
O5 0.045(4) 0.051(4) 0.043(4) 0.014(3) 0.026(3) 0.014(3)
O6 0.096(7) 0.060(5) 0.066(6) 0.017(5) 0.003(5) 0.015(5)
O7 0.075(5) 0.042(4) 0.054(5) 0.014(4) 0.001(4) -0.005(4)
O8 0.048(4) 0.049(4) 0.030(3) -0.004(3) 0.018(3) -0.013(3)
O9 0.042(4) 0.042(4) 0.038(4) 0.011(3) 0.021(3) 0.006(3)
O12 0.068(5) 0.058(5) 0.094(6) 0.039(5) 0.051(5) 0.014(4)
O13 0.048(5) 0.078(6) 0.084(6) 0.031(5) 0.024(5) 0.005(5)
O14 0.064(6) 0.094(7) 0.093(7) 0.039(6) 0.045(5) 0.033(6)
Cu2 0.0453(7) 0.0367(6) 0.0378(7) 0.0170(5) 0.0253(6) 0.0089(5)
Cu1 0.0407(7) 0.0358(6) 0.0348(6) 0.0162(5) 0.0230(5) 0.0088(5)
N1 0.043(5) 0.050(5) 0.046(5) 0.026(4) 0.027(4) 0.020(4)
C9 0.039(5) 0.034(5) 0.041(5) 0.023(4) 0.022(4) 0.013(4)
O3 0.042(4) 0.047(4) 0.045(4) 0.020(3) 0.028(3) 0.012(3)
O2 0.035(4) 0.065(5) 0.061(5) 0.041(4) 0.019(3) 0.015(3)
N10 0.037(5) 0.039(4) 0.035(6) 0.021(4) 0.016(4) 0.004(4)
C46 0.040(13) 0.025(7) 0.044(15) 0.025(8) 0.024(14) 0.015(18)
O10 0.034(6) 0.030(3) 0.034(4) 0.019(3) 0.014(4) 0.001(4)
O11 0.074(17) 0.048(7) 0.089(13) 0.054(7) 0.058(16) 0.029(12)
C47 0.057(14) 0.029(10) 0.076(16) 0.033(11) 0.040(13) 0.004(10)
C48 0.028(10) 0.034(10) 0.028(10) 0.007(8) 0.008(9) 0.001(9)
C49 0.07(2) 0.036(18) 0.052(17) 0.014(15) 0.041(16) 0.003(17)
C50 0.05(3) 0.04(2) 0.056(10) 0.011(19) 0.03(2) -0.012(17)
C51 0.071(8) 0.046(6) 0.051(6) 0.033(5) 0.034(6) 0.027(6)
C52 0.07(3) 0.06(2) 0.05(2) 0.018(15) 0.04(2) -0.002(19)
C53 0.065(16) 0.051(14) 0.057(16) 0.014(12) 0.034(13) -0.010(12)
N10B 0.037(5) 0.039(4) 0.035(6) 0.021(4) 0.016(4) 0.004(4)
C46B 0.040(13) 0.025(7) 0.044(15) 0.025(8) 0.024(14) 0.015(18)
O10B 0.034(6) 0.030(3) 0.034(4) 0.019(3) 0.014(4) 0.001(4)
O11B 0.074(17) 0.048(7) 0.089(13) 0.054(7) 0.058(16) 0.029(12)
C47B 0.070(15) 0.062(14) 0.033(11) 0.036(11) 0.019(11) 0.017(13)
C48B 0.07(2) 0.040(14) 0.047(15) 0.014(13) 0.033(14) -0.001(15)
C49B 0.09(2) 0.047(19) 0.07(2) 0.016(16) 0.05(2) -0.013(16)
C50B 0.05(3) 0.04(2) 0.056(10) 0.011(19) 0.03(2) -0.012(17)
C52B 0.06(2) 0.053(16) 0.05(2) 0.033(14) 0.030(17) 0.023(15)
C53B 0.064(16) 0.043(13) 0.068(17) 0.026(12) 0.029(14) 0.014(12)

loop_
_atom_type_symbol
_atom_type_description
_atom_type_scat_dispersion_real
_atom_type_scat_dispersion_imag
_atom_type_scat_source
C C 0.0033 0.0016 'International Tables Vol C Tables 4.2.6.8 and 6.1.1.4'
H H 0 0 'International Tables Vol C Tables 4.2.6.8 and 6.1.1.4'
N N 0.0061 0.0033 'International Tables Vol C Tables 4.2.6.8 and 6.1.1.4'
O O 0.0106 0.006 'International Tables Vol C Tables 4.2.6.8 and 6.1.1.4'
Cu Cu 0.3201 1.2651 'International Tables Vol C Tables 4.2.6.8 and 6.1.1.4'

loop_
_geom_angle_atom_site_label_1
_geom_angle_atom_site_label_2
_geom_angle_atom_site_label_3
_geom_angle
O1 C1 H1A 109.5
O1 C1 H1B 109.5
O1 C1 H1C 109.5
O1 C1B H1D 109.5
O1 C1B H1E 109.5
H1D C1B H1E 109.5
O1 C1B H1F 109.5
H1D C1B H1F 109.5
H1E C1B H1F 109.5
C3 C2 O1 116.1(11)
C3 C2 C7 119.4(12)
O1 C2 C7 124.4(12)
C2 C3 C4 120.4(11)
C2 C3 H3 119.8
C4 C3 H3 119.8
C5 C4 C3 119.7(11)
C5 C4 H4 120.2
C3 C4 H4 120.2
C6 C5 C4 118.8(11)
C6 C5 C8 122.5(10)
C4 C5 C8 118.7(11)
C5 C6 C7 121.9(11)
C5 C6 H6 119.1
C7 C6 H6 119.1
C6 C7 C2 119.6(11)
C6 C7 H7 120.2
C2 C7 H7 120.2
O2 C8 C5 113.9(9)
O2 C8 H8A 108.8
C5 C8 H8A 108.8
O2 C8 H8B 108.8
C5 C8 H8B 108.8
H8A C8 H8B 107.7
C11 C10 H10A 109.5
C11 C10 H10B 109.5
H10A C10 H10B 109.5
C11 C10 H10C 109.5
H10A C10 H10C 109.5
H10B C10 H10C 109.5
N2 C11 C12 113.9(8)
N2 C11 C10 123.1(9)
C12 C11 C10 123.1(8)
N3 C12 C13 122.3(9)
N3 C12 C11 115.1(7)
C13 C12 C11 122.5(8)
C12 C13 C14 118.5(9)
C12 C13 H13 120.8
C14 C13 H13 120.8
C15 C14 C13 119.7(9)
C15 C14 H14 120.1
C13 C14 H14 120.1
C14 C15 C16 118.8(10)
C14 C15 H15 120.6
C16 C15 H15 120.6
N3 C16 C15 121.5(8)
N3 C16 C18 116.8(7)
C15 C16 C18 121.3(8)
C18 C17 H17A 109.5
C18 C17 H17B 109.5
H17A C17 H17B 109.5
C18 C17 H17C 109.5
H17A C17 H17C 109.5
H17B C17 H17C 109.5
N4 C18 C16 114.2(8)
N4 C18 C17 124.9(8)
C16 C18 C17 120.7(8)
O4 C19 N5 129.0(8)
O4 C19 O5 119.1(8)
N5 C19 O5 111.9(8)
O5 C20 C21 113.7(7)
O5 C20 H20A 108.8
C21 C20 H20A 108.8
O5 C20 H20B 108.8
C21 C20 H20B 108.8
H20A C20 H20B 107.7
C26 C21 C22 117.0(10)
C26 C21 C20 121.5(9)
C22 C21 C20 121.2(9)
C23 C22 C21 120.4(10)
C23 C22 H22 119.8
C21 C22 H22 119.8
C24 C23 C22 120.3(10)
C24 C23 H23 119.8
C22 C23 H23 119.8
C23 C24 C25 119.9(11)
C23 C24 O6 124.7(11)
C25 C24 O6 115.4(11)
C26 C25 C24 119.9(11)
C26 C25 H25 120
C24 C25 H25 120
C25 C26 C21 122.4(10)
C25 C26 H26 118.8
C21 C26 H26 118.8
O6 C27 H27A 109.5
O6 C27 H27B 109.5
H27A C27 H27B 109.5
O6 C27 H27C 109.5
H27A C27 H27C 109.5
H27B C27 H27C 109.5
O7 C28 H28A 109.5
O7 C28 H28B 109.5
H28A C28 H28B 109.5
O7 C28 H28C 109.5
H28A C28 H28C 109.5
H28B C28 H28C 109.5
O7 C29 C34 124.0(9)
O7 C29 C30 116.9(9)
C34 C29 C30 119.1(9)
C31 C30 C29 120.1(10)
C31 C30 H30 119.9
C29 C30 H30 119.9
C32 C31 C30 121.9(10)
C32 C31 H31 119.1
C30 C31 H31 119.1
C31 C32 C33 117.0(9)
C31 C32 C35 122.0(9)
C33 C32 C35 121.0(9)
C32 C33 C34 122.6(10)
C32 C33 H33 118.7
C34 C33 H33 118.7
C29 C34 C33 119.3(10)
C29 C34 H34 120.3
C33 C34 H34 120.3
O8 C35 C32 109.6(7)
O8 C35 H35A 109.8
C32 C35 H35A 109.8
O8 C35 H35B 109.8
C32 C35 H35B 109.8
H35A C35 H35B 108.2
O9 C36 N6 126.6(9)
O9 C36 O8 121.4(8)
N6 C36 O8 112.0(8)
C38 C37 H37A 109.5
C38 C37 H37B 109.5
H37A C37 H37B 109.5
C38 C37 H37C 109.5
H37A C37 H37C 109.5
H37B C37 H37C 109.5
N7 C38 C39 116.8(7)
N7 C38 C37 124.0(8)
C39 C38 C37 118.6(7)
N8 C39 C40 122.6(8)
N8 C39 C38 116.4(7)
C40 C39 C38 120.7(8)
C41 C40 C39 118.9(8)
C41 C40 H40 120.6
C39 C40 H40 120.6
C40 C41 C42 119.5(9)
C40 C41 H41 120.3
C42 C41 H41 120.3
C43 C42 C41 119.3(9)
C43 C42 H42 120.3
C41 C42 H42 120.3
N8 C43 C42 122.2(8)
N8 C43 C45 115.2(8)
C42 C43 C45 122.6(9)
C45 C44 H44A 109.5
C45 C44 H44B 109.5
H44A C44 H44B 109.5
C45 C44 H44C 109.5
H44A C44 H44C 109.5
H44B C44 H44C 109.5
N9 C45 C43 114.4(8)
N9 C45 C44 124.0(9)
C43 C45 C44 121.5(9)
O12 C54 H54A 109.5
O12 C54 H54B 109.5
H54A C54 H54B 109.5
O12 C54 H54C 109.5
H54A C54 H54C 109.5
H54B C54 H54C 109.5
C11 N2 N1 120.9(8)
C11 N2 Cu1 121.2(7)
N1 N2 Cu1 117.5(5)
C16 N3 C12 118.9(7)
C16 N3 Cu1 128.2(6)
C12 N3 Cu1 108.5(6)
C18 N4 N5 118.4(7)
C18 N4 Cu2 123.8(6)
N5 N4 Cu2 117.8(5)
C19 N5 N4 107.1(7)
C36 N6 N7 111.1(7)
C38 N7 N6 118.2(7)
C38 N7 Cu1 123.1(6)
N6 N7 Cu1 118.7(5)
C39 N8 C43 117.4(7)
C39 N8 Cu2 131.7(6)
C43 N8 Cu2 105.7(5)
C45 N9 N10 111.2(10)
C45 N9 N10B 127.7(10)
C45 N9 Cu2 122.3(6)
N10 N9 Cu2 126.3(8)
N10B N9 Cu2 109.7(8)
C2 O1 C1B 120(8)
C2 O1 C1 119(8)
C19 O4 Cu2 105.7(5)
C19 O5 C20 115.9(7)
C24 O6 C27 118.2(11)
C29 O7 C28 117.9(8)
C36 O8 C35 117.4(7)
C36 O9 Cu1 106.8(5)
C51 O12 C54 117.2(9)
H13A O13 H13B 127(10)
H14A O14 H14B 103(10)
N9 Cu2 N4 172.5(3)
N9 Cu2 O10 74.6(5)
N4 Cu2 O10 104.0(5)
N9 Cu2 O10B 85.3(5)
N4 Cu2 O10B 93.6(5)
O10 Cu2 O10B 10.7(7)
N9 Cu2 O4 109.8(3)
N4 Cu2 O4 77.7(3)
O10 Cu2 O4 110.3(7)
O10B Cu2 O4 105.9(7)
N9 Cu2 N8 78.2(3)
N4 Cu2 N8 101.7(3)
O10 Cu2 N8 151.3(5)
O10B Cu2 N8 161.7(5)
O4 Cu2 N8 87.4(2)
N9 Cu2 Cu1 93.6(2)
N4 Cu2 Cu1 80.54(19)
O10 Cu2 Cu1 118.3(7)
O10B Cu2 Cu1 119.8(7)
O4 Cu2 Cu1 130.18(17)
N8 Cu2 Cu1 54.24(16)
N2 Cu1 N7 171.6(3)
N2 Cu1 O3 79.3(3)
N7 Cu1 O3 94.7(3)
N2 Cu1 N3 78.2(3)
N7 Cu1 N3 106.7(3)
O3 Cu1 N3 155.9(3)
N2 Cu1 O9 111.0(3)
N7 Cu1 O9 76.7(2)
O3 Cu1 O9 114.2(2)
N3 Cu1 O9 82.2(2)
N2 Cu1 Cu2 94.0(2)
N7 Cu1 Cu2 83.91(18)
O3 Cu1 Cu2 119.84(18)
N3 Cu1 Cu2 53.74(16)
O9 Cu1 Cu2 123.61(17)
C9 N1 N2 106.5(7)
O3 C9 N1 127.7(8)
O3 C9 O2 114.7(7)
N1 C9 O2 117.6(7)
C9 O3 Cu1 109.0(5)
C9 O2 C8 118.6(7)
C46 N10 N9 100.7(15)
O10 C46 N10 128.5(17)
O10 C46 O11 118.5(17)
N10 C46 O11 113.0(16)
C46 O10 Cu2 109.7(14)
C46 O11 C47 119.5(19)
O11 C47 C48 108.3(17)
O11 C47 H47A 110
C48 C47 H47A 110
O11 C47 H47B 110
C48 C47 H47B 110
H47A C47 H47B 108.4
C53 C48 C49 117.8(19)
C53 C48 C47 123.8(19)
C49 C48 C47 118.4(19)
C50 C49 C48 119(4)
C50 C49 H49 120.7
C48 C49 H49 120.7
C49 C50 C51 125(5)
C49 C50 H50 117.4
C51 C50 H50 117.4
C52B C51 O12 124(2)
C52B C51 C50B 125(3)
O12 C51 C50B 107.6(18)
C52B C51 C50 108(3)
O12 C51 C50 126.7(18)
O12 C51 C52 119.9(19)
C50B C51 C52 131(2)
C50 C51 C52 112(2)
C53 C52 C51 122(3)
C53 C52 H52 118.8
C51 C52 H52 118.8
C48 C53 C52 123(3)
C48 C53 H53 118.4
C52 C53 H53 118.4
C46B N10B N9 112.3(17)
O10B C46B N10B 127.9(19)
O10B C46B O11B 116.1(17)
N10B C46B O11B 115.5(16)
C46B O10B Cu2 103.8(13)
C46B O11B C47B 117(2)
O11B C47B C48B 110.8(19)
O11B C47B H47C 109.5
C48B C47B H47C 109.5
O11B C47B H47D 109.5
C48B C47B H47D 109.5
H47C C47B H47D 108.1
C49B C48B C53B 122(2)
C49B C48B C47B 119(2)
C53B C48B C47B 118(2)
C50B C49B C48B 119(4)
C50B C49B H49B 120.4
C48B C49B H49B 120.5
C49B C50B C51 119(4)
C49B C50B H50B 120.5
C51 C50B H50B 120.5
C51 C52B C53B 116(3)
C51 C52B H52B 122.1
C53B C52B H52B 122.1
C48B C53B C52B 119(3)
C48B C53B H53B 120.7
C52B C53B H53B 120.7

loop_
_geom_bond_atom_site_label_1
_geom_bond_atom_site_label_2
_geom_bond_distance
C1 O1 1.44(2)
C1 H1A 0.96
C1 H1B 0.96
C1 H1C 0.96
C1B O1 1.431(19)
C1B H1D 0.96
C1B H1E 0.96
C1B H1F 0.96
C2 C3 1.362(16)
C2 O1 1.369(14)
C2 C7 1.391(15)
C3 C4 1.400(15)
C3 H3 0.93
C4 C5 1.399(14)
C4 H4 0.93
C5 C6 1.350(15)
C5 C8 1.488(15)
C6 C7 1.381(16)
C6 H6 0.93
C7 H7 0.93
C8 O2 1.470(11)
C8 H8A 0.97
C8 H8B 0.97
C10 C11 1.498(12)
C10 H10A 0.96
C10 H10B 0.96
C10 H10C 0.96
C11 N2 1.296(11)
C11 C12 1.473(13)
C12 N3 1.356(10)
C12 C13 1.361(12)
C13 C14 1.403(15)
C13 H13 0.93
C14 C15 1.357(14)
C14 H14 0.93
C15 C16 1.403(12)
C15 H15 0.93
C16 N3 1.332(11)
C16 C18 1.483(11)
C17 C18 1.512(13)
C17 H17A 0.96
C17 H17B 0.96
C17 H17C 0.96
C18 N4 1.291(10)
C19 O4 1.250(10)
C19 N5 1.340(11)
C19 O5 1.353(10)
C20 O5 1.466(11)
C20 C21 1.484(13)
C20 H20A 0.97
C20 H20B 0.97
C21 C26 1.384(13)
C21 C22 1.394(13)
C22 C23 1.382(14)
C22 H22 0.93
C23 C24 1.365(15)
C23 H23 0.93
C24 C25 1.367(15)
C24 O6 1.377(13)
C25 C26 1.354(15)
C25 H25 0.93
C26 H26 0.93
C27 O6 1.404(15)
C27 H27A 0.96
C27 H27B 0.96
C27 H27C 0.96
C28 O7 1.424(13)
C28 H28A 0.96
C28 H28B 0.96
C28 H28C 0.96
C29 O7 1.362(11)
C29 C34 1.381(13)
C29 C30 1.383(13)
C30 C31 1.380(14)
C30 H30 0.93
C31 C32 1.375(14)
C31 H31 0.93
C32 C33 1.376(14)
C32 C35 1.477(13)
C33 C34 1.382(14)
C33 H33 0.93
C34 H34 0.93
C35 O8 1.447(10)
C35 H35A 0.97
C35 H35B 0.97
C36 O9 1.267(10)
C36 N6 1.333(11)
C36 O8 1.337(10)
C37 C38 1.516(11)
C37 H37A 0.96
C37 H37B 0.96
C37 H37C 0.96
C38 N7 1.279(10)
C38 C39 1.477(12)
C39 N8 1.340(10)
C39 C40 1.401(12)
C40 C41 1.371(13)
C40 H40 0.93
C41 C42 1.380(13)
C41 H41 0.93
C42 C43 1.377(12)
C42 H42 0.93
C43 N8 1.375(11)
C43 C45 1.477(12)
C44 C45 1.500(13)
C44 H44A 0.96
C44 H44B 0.96
C44 H44C 0.96
C45 N9 1.274(11)
C54 O12 1.427(14)
C54 H54A 0.96
C54 H54B 0.96
C54 H54C 0.96
N2 N1 1.389(10)
N2 Cu1 1.930(7)
N3 Cu1 2.184(6)
N4 N5 1.386(9)
N4 Cu2 1.946(7)
N6 N7 1.372(10)
N7 Cu1 1.971(7)
N8 Cu2 2.228(6)
N9 N10 1.35(2)
N9 N10B 1.43(2)
N9 Cu2 1.906(8)
O4 Cu2 2.128(6)
O9 Cu1 2.204(6)
O12 C51 1.367(11)
O13 H13A 0.87(8)
O13 H13B 0.81(6)
O14 H14A 0.84(14)
O14 H14B 0.94(8)
Cu2 O10 2.04(2)
Cu2 O10B 2.05(2)
Cu2 Cu1 3.2418(17)
Cu1 O3 2.003(6)
N1 C9 1.323(9)
C9 O3 1.262(9)
C9 O2 1.349(9)
N10 C46 1.338(15)
C46 O10 1.257(14)
C46 O11 1.350(14)
O11 C47 1.42(3)
C47 C48 1.49(2)
C47 H47A 0.97
C47 H47B 0.97
C48 C53 1.34(3)
C48 C49 1.42(3)
C49 C50 1.39(5)
C49 H49 0.93
C50 C51 1.40(9)
C50 H50 0.93
C51 C52B 1.33(5)
C51 C50B 1.37(9)
C51 C52 1.44(4)
C52 C53 1.38(5)
C52 H52 0.93
C53 H53 0.93
N10B C46B 1.333(15)
C46B O10B 1.261(15)
C46B O11B 1.352(14)
O11B C47B 1.38(3)
C47B C48B 1.57(3)
C47B H47C 0.97
C47B H47D 0.97
C48B C49B 1.37(4)
C48B C53B 1.37(3)
C49B C50B 1.33(6)
C49B H49B 0.93
C50B H50B 0.93
C52B C53B 1.43(5)
C52B H52B 0.93
C53B H53B 0.93

loop_
_geom_hbond_atom_site_label_D
_geom_hbond_atom_site_label_H
_geom_hbond_atom_site_label_A
_geom_hbond_distance_DH
_geom_hbond_distance_HA
_geom_hbond_distance_DA
_geom_hbond_angle_DHA
_geom_hbond_site_symmetry_A
O13 H13B N6 0.81(6) 2.18(7) 2.971(11) 166(13) .
O13 H13A O12 0.87(8) 2.19(8) 3.027(11) 163(13) 1_665
O14 H14B O13 0.94(8) 2.04(9) 2.979(14) 177(14) 1_455
O14 H14A N5 0.84(14) 2.25(14) 3.047(12) 159(14) 1_455
C10 H10C N1 0.96 2.39 2.828(12) 106.9 .
C44 H44A N10 0.96 2.17 2.60(2) 105.9 .
C20 H20B O1 0.97 2.53 3.384(12) 146.6 1_655
C26 H26 O4 0.93 2.58 3.323(12) 137.1 2_656
C27 H27A O3 0.96 2.52 3.450(14) 162.3 2_666
C42 H42 O7 0.93 2.51 3.349(12) 150.5 1_444

loop_
_geom_torsion_atom_site_label_1
_geom_torsion_atom_site_label_2
_geom_torsion_atom_site_label_3
_geom_torsion_atom_site_label_4
_geom_torsion
O1 C2 C3 C4 177.3(11)
C7 C2 C3 C4 -4.7(18)
C2 C3 C4 C5 1.7(18)
C3 C4 C5 C6 1.9(16)
C3 C4 C5 C8 -178.6(10)
C4 C5 C6 C7 -2.5(17)
C8 C5 C6 C7 178.1(10)
C5 C6 C7 C2 -0.6(18)
C3 C2 C7 C6 4.2(18)
O1 C2 C7 C6 -178.0(11)
C6 C5 C8 O2 -60.2(14)
C4 C5 C8 O2 120.4(11)
N2 C11 C12 N3 -18.3(11)
C10 C11 C12 N3 161.1(9)
N2 C11 C12 C13 158.6(9)
C10 C11 C12 C13 -22.0(14)
N3 C12 C13 C14 2.9(14)
C11 C12 C13 C14 -173.8(9)
C12 C13 C14 C15 -1.4(15)
C13 C14 C15 C16 -2.9(15)
C14 C15 C16 N3 6.3(14)
C14 C15 C16 C18 -166.4(9)
N3 C16 C18 N4 -43.5(11)
C15 C16 C18 N4 129.6(9)
N3 C16 C18 C17 141.5(8)
C15 C16 C18 C17 -45.5(12)
O5 C20 C21 C26 -122.7(9)
O5 C20 C21 C22 63.6(11)
C26 C21 C22 C23 1.4(14)
C20 C21 C22 C23 175.4(9)
C21 C22 C23 C24 -2.8(15)
C22 C23 C24 C25 3.4(16)
C22 C23 C24 O6 -178.9(10)
C23 C24 C25 C26 -2.7(16)
O6 C24 C25 C26 179.4(10)
C24 C25 C26 C21 1.5(16)
C22 C21 C26 C25 -0.8(14)
C20 C21 C26 C25 -174.8(9)
O7 C29 C30 C31 178.7(9)
C34 C29 C30 C31 0.3(16)
C29 C30 C31 C32 -0.2(16)
C30 C31 C32 C33 0.2(15)
C30 C31 C32 C35 -176.8(10)
C31 C32 C33 C34 -0.4(16)
C35 C32 C33 C34 176.8(10)
O7 C29 C34 C33 -178.7(10)
C30 C29 C34 C33 -0.4(16)
C32 C33 C34 C29 0.4(17)
C31 C32 C35 O8 -120.3(10)
C33 C32 C35 O8 62.7(13)
N7 C38 C39 N8 -41.3(11)
C37 C38 C39 N8 146.8(8)
N7 C38 C39 C40 131.4(8)
C37 C38 C39 C40 -40.5(12)
N8 C39 C40 C41 3.9(13)
C38 C39 C40 C41 -168.3(9)
C39 C40 C41 C42 -1.6(15)
C40 C41 C42 C43 -1.0(15)
C41 C42 C43 N8 1.6(14)
C41 C42 C43 C45 -177.0(9)
N8 C43 C45 N9 -18.4(12)
C42 C43 C45 N9 160.3(9)
N8 C43 C45 C44 163.5(9)
C42 C43 C45 C44 -17.8(14)
C12 C11 N2 N1 -179.7(7)
C10 C11 N2 N1 0.9(14)
C12 C11 N2 Cu1 7.0(11)
C10 C11 N2 Cu1 -172.3(7)
C15 C16 N3 C12 -5.0(12)
C18 C16 N3 C12 168.0(7)
C15 C16 N3 Cu1 148.5(7)
C18 C16 N3 Cu1 -38.5(10)
C13 C12 N3 C16 0.4(12)
C11 C12 N3 C16 177.3(8)
C13 C12 N3 Cu1 -157.9(7)
C11 C12 N3 Cu1 19.0(9)
C16 C18 N4 N5 -178.0(7)
C17 C18 N4 N5 -3.1(12)
C16 C18 N4 Cu2 2.9(10)
C17 C18 N4 Cu2 177.7(7)
O4 C19 N5 N4 -1.1(12)
O5 C19 N5 N4 177.6(6)
C18 N4 N5 C19 168.2(7)
Cu2 N4 N5 C19 -12.7(8)
O9 C36 N6 N7 0.1(13)
O8 C36 N6 N7 -178.9(7)
C39 C38 N7 N6 -175.2(7)
C37 C38 N7 N6 -3.7(12)
C39 C38 N7 Cu1 3.2(10)
C37 C38 N7 Cu1 174.7(7)
C36 N6 N7 C38 176.0(8)
C36 N6 N7 Cu1 -2.5(9)
C40 C39 N8 C43 -3.3(12)
C38 C39 N8 C43 169.2(7)
C40 C39 N8 Cu2 147.1(7)
C38 C39 N8 Cu2 -40.3(10)
C42 C43 N8 C39 0.6(12)
C45 C43 N8 C39 179.2(7)
C42 C43 N8 Cu2 -156.9(7)
C45 C43 N8 Cu2 21.7(8)
C43 C45 N9 N10 178.6(14)
C44 C45 N9 N10 -3.3(18)
C43 C45 N9 N10B 177.2(15)
C44 C45 N9 N10B -5(2)
C43 C45 N9 Cu2 2.8(11)
C44 C45 N9 Cu2 -179.2(8)
C3 C2 O1 C1B -144(4)
C7 C2 O1 C1B 38(4)
C3 C2 O1 C1 -168(4)
C7 C2 O1 C1 14(4)
N5 C19 O4 Cu2 12.0(11)
O5 C19 O4 Cu2 -166.5(6)
O4 C19 O5 C20 -2.7(11)
N5 C19 O5 C20 178.5(7)
C21 C20 O5 C19 73.1(10)
C23 C24 O6 C27 3.0(16)
C25 C24 O6 C27 -179.2(11)
C34 C29 O7 C28 -6.3(16)
C30 C29 O7 C28 175.4(11)
O9 C36 O8 C35 11.9(13)
N6 C36 O8 C35 -169.2(8)
C32 C35 O8 C36 -158.9(8)
N6 C36 O9 Cu1 2.0(11)
O8 C36 O9 Cu1 -179.2(7)
C45 N9 Cu2 O10 178.0(10)
N10 N9 Cu2 O10 2.8(17)
N10B N9 Cu2 O10 2.6(14)
C45 N9 Cu2 O10B 179.3(10)
N10 N9 Cu2 O10B 4.0(16)
N10B N9 Cu2 O10B 3.9(14)
C45 N9 Cu2 O4 -75.6(7)
N10 N9 Cu2 O4 109.2(15)
N10B N9 Cu2 O4 109.1(12)
C45 N9 Cu2 N8 7.3(7)
N10 N9 Cu2 N8 -167.9(15)
N10B N9 Cu2 N8 -168.0(12)
C45 N9 Cu2 Cu1 59.6(7)
N10 N9 Cu2 Cu1 -115.6(15)
N10B N9 Cu2 Cu1 -115.7(12)
C18 N4 Cu2 O10 -58.1(10)
N5 N4 Cu2 O10 122.8(9)
C18 N4 Cu2 O10B -60.8(9)
N5 N4 Cu2 O10B 120.1(9)
C18 N4 Cu2 O4 -166.2(7)
N5 N4 Cu2 O4 14.6(5)
C18 N4 Cu2 N8 109.1(6)
N5 N4 Cu2 N8 -70.0(6)
C18 N4 Cu2 Cu1 58.9(6)
N5 N4 Cu2 Cu1 -120.3(5)
C19 O4 Cu2 N9 165.9(5)
C19 O4 Cu2 N4 -13.2(5)
C19 O4 Cu2 O10 -113.7(7)
C19 O4 Cu2 O10B -103.4(7)
C19 O4 Cu2 N8 89.5(6)
C19 O4 Cu2 Cu1 53.0(6)
C39 N8 Cu2 N9 -168.7(7)
C43 N8 Cu2 N9 -15.7(5)
C39 N8 Cu2 N4 19.0(7)
C43 N8 Cu2 N4 172.0(5)
C39 N8 Cu2 O10 172.4(15)
C43 N8 Cu2 O10 -34.7(16)
C39 N8 Cu2 O10B 165(2)
C43 N8 Cu2 O10B -42(2)
C39 N8 Cu2 O4 -57.8(7)
C43 N8 Cu2 O4 95.1(5)
C39 N8 Cu2 Cu1 88.1(7)
C43 N8 Cu2 Cu1 -118.9(5)
C11 N2 Cu1 O3 173.9(7)
N1 N2 Cu1 O3 0.4(6)
C11 N2 Cu1 N3 2.6(7)
N1 N2 Cu1 N3 -170.9(6)
C11 N2 Cu1 O9 -74.1(7)
N1 N2 Cu1 O9 112.4(6)
C11 N2 Cu1 Cu2 54.2(7)
N1 N2 Cu1 Cu2 -119.2(6)
C38 N7 Cu1 O3 -61.9(7)
N6 N7 Cu1 O3 116.5(6)
C38 N7 Cu1 N3 106.8(7)
N6 N7 Cu1 N3 -74.7(6)
C38 N7 Cu1 O9 -175.7(7)
N6 N7 Cu1 O9 2.7(5)
C38 N7 Cu1 Cu2 57.6(6)
N6 N7 Cu1 Cu2 -124.0(6)
C16 N3 Cu1 N2 -167.7(7)
C12 N3 Cu1 N2 -12.0(5)
C16 N3 Cu1 N7 19.3(7)
C12 N3 Cu1 N7 175.0(5)
C16 N3 Cu1 O3 171.0(6)
C12 N3 Cu1 O3 -33.4(9)
C16 N3 Cu1 O9 -54.2(7)
C12 N3 Cu1 O9 101.5(6)
C16 N3 Cu1 Cu2 88.3(7)
C12 N3 Cu1 Cu2 -116.0(6)
C36 O9 Cu1 N2 -178.9(6)
C36 O9 Cu1 N7 -2.4(6)
C36 O9 Cu1 O3 -91.5(6)
C36 O9 Cu1 N3 107.0(6)
C36 O9 Cu1 Cu2 70.9(6)
N9 Cu2 Cu1 N2 29.0(3)
N4 Cu2 Cu1 N2 -146.4(3)
O10 Cu2 Cu1 N2 -45.5(5)
O10B Cu2 Cu1 N2 -57.6(5)
O4 Cu2 Cu1 N2 148.7(3)
N8 Cu2 Cu1 N2 101.7(3)
N9 Cu2 Cu1 N7 -142.9(3)
N4 Cu2 Cu1 N7 41.8(3)
O10 Cu2 Cu1 N7 142.7(5)
O10B Cu2 Cu1 N7 130.5(5)
O4 Cu2 Cu1 N7 -23.1(3)
N8 Cu2 Cu1 N7 -70.2(3)
N9 Cu2 Cu1 O3 -51.0(3)
N4 Cu2 Cu1 O3 133.7(3)
O10 Cu2 Cu1 O3 -125.4(5)
O10B Cu2 Cu1 O3 -137.6(5)
O4 Cu2 Cu1 O3 68.8(3)
N8 Cu2 Cu1 O3 21.7(3)
N9 Cu2 Cu1 N3 101.2(3)
N4 Cu2 Cu1 N3 -74.1(3)
O10 Cu2 Cu1 N3 26.7(5)
O10B Cu2 Cu1 N3 14.6(5)
O4 Cu2 Cu1 N3 -139.1(3)
N8 Cu2 Cu1 N3 173.9(3)
N9 Cu2 Cu1 O9 147.5(3)
N4 Cu2 Cu1 O9 -27.8(3)
O10 Cu2 Cu1 O9 73.0(5)
O10B Cu2 Cu1 O9 60.9(5)
O4 Cu2 Cu1 O9 -92.8(3)
N8 Cu2 Cu1 O9 -139.8(3)
C11 N2 N1 C9 -173.9(8)
Cu1 N2 N1 C9 -0.4(9)
N2 N1 C9 O3 0.1(12)
N2 N1 C9 O2 179.2(7)
N1 C9 O3 Cu1 0.2(11)
O2 C9 O3 Cu1 -178.9(6)
N2 Cu1 O3 C9 -0.3(6)
N7 Cu1 O3 C9 173.8(6)
N3 Cu1 O3 C9 21.0(9)
O9 Cu1 O3 C9 -108.7(6)
Cu2 Cu1 O3 C9 88.2(6)
O3 C9 O2 C8 -175.0(8)
N1 C9 O2 C8 5.8(12)
C5 C8 O2 C9 -77.1(12)
C45 N9 N10 C46 -177(4)
N10B N9 N10 C46 -1(6)
Cu2 N9 N10 C46 -2(4)
N9 N10 C46 O10 -2(9)
N9 N10 C46 O11 179(5)
N10 C46 O10 Cu2 4(9)
O11 C46 O10 Cu2 -177(5)
N9 Cu2 O10 C46 -3(4)
N4 Cu2 O10 C46 169(4)
O10B Cu2 O10 C46 -176(9)
O4 Cu2 O10 C46 -109(4)
N8 Cu2 O10 C46 16(5)
Cu1 Cu2 O10 C46 83(4)
O10 C46 O11 C47 -14(8)
N10 C46 O11 C47 165(4)
C46 O11 C47 C48 -176(4)
O11 C47 C48 C53 -119(3)
O11 C47 C48 C49 60(3)
C53 C48 C49 C50 1(5)
C47 C48 C49 C50 -179(4)
C48 C49 C50 C51 8(9)
C54 O12 C51 C52B -16(2)
C54 O12 C51 C50B -175(4)
C54 O12 C51 C50 179(4)
C54 O12 C51 C52 16(2)
C49 C50 C51 C52B 15(8)
C49 C50 C51 O12 -178(4)
C49 C50 C51 C52 -14(8)
C52B C51 C52 C53 -75(7)
O12 C51 C52 C53 177(2)
C50B C51 C52 C53 12(6)
C50 C51 C52 C53 12(5)
C49 C48 C53 C52 -3(4)
C47 C48 C53 C52 177(3)
C51 C52 C53 C48 -4(5)
C45 N9 N10B C46B 176(4)
N10 N9 N10B C46B 172(10)
Cu2 N9 N10B C46B -9(4)
N9 N10B C46B O10B 13(9)
N9 N10B C46B O11B -177(4)
N10B C46B O10B Cu2 -9(8)
O11B C46B O10B Cu2 -179(5)
N9 Cu2 O10B C46B 2(4)
N4 Cu2 O10B C46B 174(4)
O10 Cu2 O10B C46B 8(7)
O4 Cu2 O10B C46B -108(4)
N8 Cu2 O10B C46B 27(5)
Cu1 Cu2 O10B C46B 93(4)
O10B C46B O11B C47B -177(5)
N10B C46B O11B C47B 11(8)
C46B O11B C47B C48B -179(4)
O11B C47B C48B C49B -131(3)
O11B C47B C48B C53B 61(3)
C53B C48B C49B C50B 1(6)
C47B C48B C49B C50B -167(5)
C48B C49B C50B C51 -7(9)
C52B C51 C50B C49B 11(8)
O12 C51 C50B C49B 171(5)
C50 C51 C50B C49B -22(14)
C52 C51 C50B C49B -22(9)
O12 C51 C52B C53B -163.8(18)
C50B C51 C52B C53B -7(5)
C50 C51 C52B C53B 4(4)
C52 C51 C52B C53B 107(9)
C49B C48B C53B C52B 3(4)
C47B C48B C53B C52B 170(2)
C51 C52B C53B C48B 1(4)
